data_7008941
loop_
_publ_author_name
'Drew, Michael G. B.'
'Iveson, Peter B.'
'Hudson, Michael J.'
'Liljenzin, Jan Olov'
'Spjuth, Lena'
'Cordier, Pierre-Yves'
'Enarsson, \%Asa'
'Hill, Cl\'ement'
'Madic, Charles'

_publ_section_title
;
 Separation of americium(III) from europium(III) with tridentate
 heterocyclic nitrogen ligands and crystallographic studies of
 complexes formed by 2,2'&#x2236;6',2&#x2033;-terpyridine with the
 lanthanides
;
_journal_issue 5
_journal_name_full 'Journal of the Chemical Society, Dalton Transactions'
_journal_page_first 821
_journal_paper_doi 10.1039/a907077j
_journal_year 2000
_chemical_formula_sum 'C15 H13 N6 O10 Tm'
_chemical_formula_weight 606.24
_chemical_name_systematic
; 
 ? 
;
_space_group_IT_number 14
_symmetry_cell_setting monoclinic
_symmetry_space_group_name_Hall '-P 2yn'
_symmetry_space_group_name_H-M 'P 1 21/n 1'
_atom_sites_solution_hydrogens geom
_atom_sites_solution_primary direct
_atom_sites_solution_secondary difmap
_audit_creation_method SHELXL-97
_cell_angle_alpha 90.00
_cell_angle_beta 90.863(10)
_cell_angle_gamma 90.00
_cell_formula_units_Z 4
_cell_length_a 8.655(10)
_cell_length_b 8.833(10)
_cell_length_c 25.31(3)
_cell_measurement_temperature 298(2)
_cell_volume 1935(4)
_computing_cell_refinement XDS
_computing_data_collection 'XDS (Kabsch, 1991)'
_computing_data_reduction XDS
_computing_molecular_graphics PLATON(Spek,1994)
_computing_structure_refinement 'SHELXL-93 (Sheldrick, 1993)'
_computing_structure_solution 'SHELXS-86 (Sheldrick, 1990)'
_diffrn_ambient_temperature 298(2)
_diffrn_measurement_device 'Marresearch Image Plate'
_diffrn_measurement_method '95 frames at 2^o intervals, counting time 2 min.'
_diffrn_radiation_monochromator graphite
_diffrn_radiation_source 'fine-focus sealed tube'
_diffrn_radiation_type MoK\a
_diffrn_radiation_wavelength 0.71073
_diffrn_reflns_av_R_equivalents 0.0566
_diffrn_reflns_av_sigmaI/netI 0.0461
_diffrn_reflns_limit_h_max 0
_diffrn_reflns_limit_h_min -10
_diffrn_reflns_limit_k_max 6
_diffrn_reflns_limit_k_min -6
_diffrn_reflns_limit_l_max 31
_diffrn_reflns_limit_l_min -30
_diffrn_reflns_number 3494
_diffrn_reflns_theta_max 26.02
_diffrn_reflns_theta_min 2.48
_diffrn_standards_number n/a
_exptl_absorpt_coefficient_mu 4.657
_exptl_absorpt_correction_T_max 1.000
_exptl_absorpt_correction_T_min 0.349
_exptl_absorpt_correction_type 'DIFABS(Walker and Stuart, 1983)'
_exptl_crystal_density_diffrn 2.082
_exptl_crystal_density_method 'not measured'
_exptl_crystal_F_000 1176
_exptl_crystal_size_max 0.35
_exptl_crystal_size_mid 0.30
_exptl_crystal_size_min 0.20
_refine_diff_density_max 1.180
_refine_diff_density_min -1.505
_refine_diff_density_rms 0.225
_refine_ls_extinction_coef 0.0016(7)
_refine_ls_extinction_expression Fc^*^=kFc[1+0.001xFc^2^\l^3^/sin(2\q)]^-1/4^
_refine_ls_extinction_method SHELXL
_refine_ls_goodness_of_fit_ref 1.071
_refine_ls_hydrogen_treatment mixed
_refine_ls_matrix_type full
_refine_ls_number_parameters 290
_refine_ls_number_reflns 2111
_refine_ls_number_restraints 66
_refine_ls_restrained_S_all 1.057
_refine_ls_R_factor_all 0.0720
_refine_ls_R_factor_gt 0.0604
_refine_ls_shift/su_max 0.017
_refine_ls_shift/su_mean 0.004
_refine_ls_structure_factor_coef Fsqd
_refine_ls_weighting_details 'w=1/[\s^2^(Fo^2^)+(0.1281P)^2^+23.8873P] where P=(Fo^2^+2Fc^2^)/3'
_refine_ls_weighting_scheme calc
_refine_ls_wR_factor_gt 0.1822
_refine_ls_wR_factor_ref 0.1945
_reflns_number_gt 1767
_reflns_number_total 2111
_reflns_threshold_expression >2sigma(I)
_cod_data_source_file a907077j.txt
_cod_data_source_block 4-Tm
_cod_depositor_comments
;
The following automatic conversions were performed:

'_refine_ls_weighting_scheme' value 'calc
w=1/[\s^2^(Fo^2^)+(0.1281P)^2^+23.8873P] where P=(Fo^2^+2Fc^2^)/3'
was changed to 'calc'. New tag '_refine_ls_weighting_details' was
created. The value of the new tag was set to
'w=1/[\s^2^(Fo^2^)+(0.1281P)^2^+23.8873P] where P=(Fo^2^+2Fc^2^)/3'.

Automatic conversion script
Id: cif_fix_values 3143 2015-03-26 13:38:13Z robertas 
;
_cod_original_cell_volume 1934(4)
_cod_original_sg_symbol_H-M P21/n
_cod_database_code 7008941

loop_
_symmetry_equiv_pos_as_xyz
'x, y, z'
'-x+1/2, y+1/2, -z+1/2'
'-x, -y, -z'
'x-1/2, -y-1/2, z-1/2'

loop_
_atom_site_label
_atom_site_type_symbol
_atom_site_fract_x
_atom_site_fract_y
_atom_site_fract_z
_atom_site_U_iso_or_equiv
_atom_site_adp_type
_atom_site_occupancy
_atom_site_calc_flag
_atom_site_refinement_flags
_atom_site_disorder_assembly
_atom_site_disorder_group
Tm Tm 0.31431(8) 0.20412(11) 0.14336(2) 0.0400(5) Uani 1 d . . .
N11 N 0.5011(15) 0.054(2) 0.1939(5) 0.044(5) Uani 1 d . . .
C12 C 0.5579(18) 0.098(2) 0.2418(6) 0.041(5) Uani 1 d . . .
H12 H 0.5539 0.2005 0.2508 0.049 Uiso 1 calc R . .
C13 C 0.6231(19) -0.006(3) 0.2784(6) 0.049(7) Uani 1 d . . .
H13 H 0.6588 0.0275 0.3112 0.058 Uiso 1 calc R . .
C14 C 0.633(2) -0.157(3) 0.2650(8) 0.052(6) Uani 1 d . . .
H14 H 0.6721 -0.2281 0.2889 0.062 Uiso 1 calc R . .
C15 C 0.585(2) -0.198(3) 0.2160(8) 0.065(7) Uani 1 d . . .
H15 H 0.5932 -0.2983 0.2054 0.078 Uiso 1 calc R . .
C16 C 0.5233(17) -0.092(3) 0.1815(6) 0.048(7) Uani 1 d . . .
N21 N 0.3815(16) -0.039(2) 0.1005(5) 0.051(5) Uani 1 d . . .
C22 C 0.4690(19) -0.141(3) 0.1273(6) 0.049(5) Uani 1 d . . .
C23 C 0.509(3) -0.271(3) 0.1042(8) 0.068(7) Uani 1 d U . .
H23 H 0.5711 -0.3395 0.1227 0.082 Uiso 1 calc R . .
C24 C 0.461(3) -0.305(3) 0.0557(9) 0.076(7) Uani 1 d U . .
H24 H 0.4917 -0.3952 0.0401 0.091 Uiso 1 calc R . .
C25 C 0.364(3) -0.204(3) 0.0275(7) 0.060(7) Uani 1 d U . .
H25 H 0.3206 -0.2288 -0.0052 0.072 Uiso 1 calc R . .
C26 C 0.337(2) -0.066(2) 0.0510(5) 0.039(5) Uani 1 d . . .
N31 N 0.2162(18) 0.179(2) 0.0493(5) 0.057(5) Uani 1 d U . .
C36 C 0.133(3) 0.285(3) 0.0245(7) 0.064(6) Uani 1 d U . .
H36 H 0.1043 0.3709 0.0433 0.077 Uiso 1 calc R . .
C35 C 0.090(3) 0.273(3) -0.0264(8) 0.080(8) Uani 1 d U . .
H35 H 0.0371 0.3538 -0.0420 0.096 Uiso 1 calc R . .
C34 C 0.117(3) 0.160(4) -0.0533(8) 0.091(8) Uani 1 d U . .
H34 H 0.0829 0.1540 -0.0882 0.109 Uiso 1 calc R . .
C33 C 0.202(2) 0.042(3) -0.0298(6) 0.068(6) Uani 1 d U . .
H33 H 0.2298 -0.0426 -0.0497 0.081 Uiso 1 calc R . .
C32 C 0.2437(19) 0.051(2) 0.0220(6) 0.045(5) Uani 1 d U . .
O61 O 0.2203(15) 0.4364(16) 0.1252(4) 0.049(4) Uani 1 d . . .
O62 O 0.2767(13) 0.5809(17) 0.1932(4) 0.056(4) Uani 1 d . . .
O64 O 0.124(2) 0.669(2) 0.1322(5) 0.072(5) Uani 1 d . . .
N63 N 0.2016(17) 0.565(2) 0.1499(5) 0.053(5) Uani 1 d . . .
N53 N 0.0452(16) 0.038(2) 0.1754(5) 0.052(4) Uani 1 d U . .
O51 O 0.1819(14) 0.0100(17) 0.1914(4) 0.054(4) Uani 1 d U . .
O52 O 0.0416(14) 0.149(2) 0.1426(5) 0.062(4) Uani 1 d U . .
O54 O -0.0702(17) -0.0226(19) 0.1904(6) 0.078(5) Uani 1 d U . .
O41 O 0.5394(14) 0.375(2) 0.1616(4) 0.061(4) Uani 1 d . . .
O44 O 0.7177(15) 0.4112(18) 0.1024(5) 0.066(5) Uani 1 d . . .
N43 N 0.5974(15) 0.3471(19) 0.1159(5) 0.039(4) Uani 1 d . . .
O42 O 0.5202(16) 0.2585(19) 0.0855(5) 0.061(4) Uani 1 d . . .
O100 O 0.2704(14) 0.2903(14) 0.2281(4) 0.046(4) Uani 1 d . . .

loop_
_atom_site_aniso_label
_atom_site_aniso_U_11
_atom_site_aniso_U_22
_atom_site_aniso_U_33
_atom_site_aniso_U_23
_atom_site_aniso_U_13
_atom_site_aniso_U_12
Tm 0.0375(5) 0.0455(13) 0.0370(4) -0.0006(3) 0.0010(3) 0.0003(4)
N11 0.032(7) 0.042(17) 0.059(7) 0.010(8) 0.000(5) 0.017(8)
C12 0.037(9) 0.014(17) 0.071(9) -0.009(9) -0.011(7) -0.013(9)
C13 0.040(10) 0.05(2) 0.057(8) 0.028(10) -0.011(7) -0.022(11)
C14 0.053(12) 0.02(2) 0.081(12) 0.012(12) -0.001(9) 0.004(12)
C15 0.038(11) 0.07(2) 0.082(12) 0.007(11) -0.005(9) -0.007(11)
C16 0.032(9) 0.05(2) 0.058(8) 0.006(10) 0.010(7) 0.016(10)
N21 0.041(8) 0.065(15) 0.046(6) 0.003(7) 0.010(6) -0.010(8)
C22 0.040(10) 0.052(18) 0.054(8) 0.009(10) 0.008(7) -0.001(10)
C23 0.081(14) 0.06(2) 0.064(10) -0.014(11) 0.019(9) 0.018(13)
C24 0.123(17) 0.025(19) 0.082(12) -0.020(10) 0.035(12) 0.029(13)
C25 0.090(15) 0.04(2) 0.050(8) -0.005(9) 0.006(9) 0.024(12)
C26 0.060(10) 0.019(17) 0.038(6) -0.003(8) 0.011(6) -0.009(9)
N31 0.045(9) 0.070(16) 0.054(7) 0.005(8) -0.013(6) 0.014(9)
C36 0.077(14) 0.038(18) 0.076(11) -0.025(9) -0.040(10) 0.016(12)
C35 0.097(17) 0.07(2) 0.069(11) -0.008(11) -0.049(11) 0.014(14)
C34 0.075(15) 0.14(2) 0.057(10) -0.011(13) -0.029(9) -0.001(15)
C33 0.067(13) 0.083(18) 0.053(8) -0.024(10) -0.004(8) -0.007(12)
C32 0.050(9) 0.028(15) 0.057(8) -0.024(9) 0.017(7) -0.033(9)
O61 0.083(9) 0.021(12) 0.042(5) -0.014(6) -0.008(5) 0.024(7)
O62 0.045(7) 0.075(13) 0.047(5) 0.001(6) -0.006(4) -0.003(7)
O64 0.086(12) 0.058(16) 0.070(8) 0.010(8) -0.021(7) 0.005(10)
N63 0.053(10) 0.057(19) 0.050(7) 0.023(9) 0.000(6) 0.001(9)
N53 0.038(8) 0.061(14) 0.057(7) -0.003(8) -0.001(6) -0.011(8)
O51 0.055(8) 0.044(12) 0.063(6) 0.002(6) 0.006(5) 0.019(7)
O52 0.042(7) 0.069(13) 0.076(7) 0.014(8) -0.015(6) -0.002(8)
O54 0.069(9) 0.054(14) 0.111(10) 0.000(9) 0.027(8) -0.011(9)
O41 0.058(8) 0.081(13) 0.046(5) 0.004(6) 0.003(5) -0.012(8)
O44 0.055(8) 0.066(14) 0.079(7) -0.013(7) 0.013(6) -0.031(8)
N43 0.031(7) 0.023(13) 0.064(7) 0.004(7) 0.003(6) -0.009(7)
O42 0.053(8) 0.045(12) 0.083(8) -0.031(8) -0.008(7) -0.020(8)
O100 0.050(7) 0.048(13) 0.040(5) 0.002(5) 0.002(4) -0.001(6)

loop_
_atom_type_symbol
_atom_type_description
_atom_type_scat_dispersion_real
_atom_type_scat_dispersion_imag
_atom_type_scat_source
C C 0.0033 0.0016 'International Tables Vol C Tables 4.2.6.8 and 6.1.1.4'
H H 0.0000 0.0000 'International Tables Vol C Tables 4.2.6.8 and 6.1.1.4'
N N 0.0061 0.0033 'International Tables Vol C Tables 4.2.6.8 and 6.1.1.4'
O O 0.0106 0.0060 'International Tables Vol C Tables 4.2.6.8 and 6.1.1.4'
Tm Tm -0.3139 5.2483 'International Tables Vol C Tables 4.2.6.8 and 6.1.1.4'

loop_
_geom_angle_atom_site_label_1
_geom_angle_atom_site_label_2
_geom_angle_atom_site_label_3
_geom_angle
_geom_angle_site_symmetry_1
_geom_angle_site_symmetry_3
_geom_angle_publ_flag
O61 Tm O100 79.9(4) . . ?
O61 Tm O42 87.8(5) . . ?
O100 Tm O42 129.9(4) . . ?
O61 Tm O51 125.4(4) . . ?
O100 Tm O51 71.3(4) . . ?
O42 Tm O51 145.6(5) . . ?
O61 Tm O52 80.4(5) . . ?
O100 Tm O52 84.3(4) . . ?
O42 Tm O52 141.3(4) . . ?
O51 Tm O52 52.0(5) . . ?
O61 Tm N11 146.9(5) . . ?
O100 Tm N11 79.0(5) . . ?
O42 Tm N11 86.3(5) . . ?
O51 Tm N11 70.3(5) . . ?
O52 Tm N11 122.3(5) . . ?
O61 Tm N21 141.9(4) . . ?
O100 Tm N21 137.2(4) . . ?
O42 Tm N21 73.9(5) . . ?
O51 Tm N21 73.7(4) . . ?
O52 Tm N21 93.2(5) . . ?
N11 Tm N21 66.4(5) . . ?
O61 Tm O41 76.5(5) . . ?
O100 Tm O41 76.6(4) . . ?
O42 Tm O41 53.2(4) . . ?
O51 Tm O41 135.5(4) . . ?
O52 Tm O41 152.2(5) . . ?
N11 Tm O41 73.9(6) . . ?
N21 Tm O41 114.6(5) . . ?
O61 Tm N31 76.8(5) . . ?
O100 Tm N31 147.7(5) . . ?
O42 Tm N31 71.4(5) . . ?
O51 Tm N31 105.0(5) . . ?
O52 Tm N31 70.1(5) . . ?
N11 Tm N31 131.1(6) . . ?
N21 Tm N31 65.8(5) . . ?
O41 Tm N31 118.4(4) . . ?
C16 N11 C12 116.1(16) . . ?
C16 N11 Tm 119.7(11) . . ?
C12 N11 Tm 122.4(14) . . ?
N11 C12 C13 122(2) . . ?
C14 C13 C12 119.7(19) . . ?
C15 C14 C13 117(2) . . ?
C14 C15 C16 121(2) . . ?
N11 C16 C15 123.9(18) . . ?
N11 C16 C22 116.7(17) . . ?
C15 C16 C22 119(2) . . ?
C26 N21 C22 120.6(17) . . ?
C26 N21 Tm 120.0(13) . . ?
C22 N21 Tm 119.3(12) . . ?
C23 C22 N21 119.9(17) . . ?
C23 C22 C16 125(2) . . ?
N21 C22 C16 115.5(19) . . ?
C24 C23 C22 121(2) . . ?
C23 C24 C25 120(2) . . ?
C26 C25 C24 116.3(19) . . ?
N21 C26 C25 121.1(18) . . ?
N21 C26 C32 119.2(16) . . ?
C25 C26 C32 119.4(15) . . ?
C36 N31 C32 116.6(15) . . ?
C36 N31 Tm 123.7(13) . . ?
C32 N31 Tm 119.6(12) . . ?
C35 C36 N31 123(2) . . ?
C34 C35 C36 123(3) . . ?
C35 C34 C33 118.2(19) . . ?
C32 C33 C34 119(2) . . ?
N31 C32 C33 120(2) . . ?
N31 C32 C26 115.3(14) . . ?
C33 C32 C26 124.3(18) . . ?
N63 O61 Tm 137.8(10) . . ?
O64 N63 O62 120.1(19) . . ?
O64 N63 O61 123.4(15) . . ?
O62 N63 O61 116.4(17) . . ?
O54 N53 O51 126.1(18) . . ?
O54 N53 O52 122.2(17) . . ?
O51 N53 O52 111.6(14) . . ?
N53 O51 Tm 98.6(11) . . ?
N53 O52 Tm 97.8(9) . . ?
N43 O41 Tm 91.9(9) . . ?
O44 N43 O41 120.1(14) . . ?
O42 N43 O44 123.2(13) . . ?
O41 N43 O42 116.6(12) . . ?
N43 O42 Tm 98.3(9) . . ?

loop_
_geom_bond_atom_site_label_1
_geom_bond_atom_site_label_2
_geom_bond_distance
_geom_bond_site_symmetry_2
_geom_bond_publ_flag
Tm O61 2.251(13) . ?
Tm O100 2.313(10) . ?
Tm O42 2.371(14) . ?
Tm O51 2.402(14) . ?
Tm O52 2.410(13) . ?
Tm N11 2.441(15) . ?
Tm N21 2.482(17) . ?
Tm O41 2.500(14) . ?
Tm N31 2.526(14) . ?
N11 C16 1.33(2) . ?
N11 C12 1.36(2) . ?
C12 C13 1.42(3) . ?
C13 C14 1.38(3) . ?
C14 C15 1.35(3) . ?
C15 C16 1.38(3) . ?
C16 C22 1.51(2) . ?
N21 C26 1.325(19) . ?
N21 C22 1.35(2) . ?
C22 C23 1.34(3) . ?
C23 C24 1.32(3) . ?
C24 C25 1.41(3) . ?
C25 C26 1.38(3) . ?
C26 C32 1.50(3) . ?
N31 C36 1.33(3) . ?
N31 C32 1.35(2) . ?
C36 C35 1.34(2) . ?
C35 C34 1.23(4) . ?
C34 C33 1.41(4) . ?
C33 C32 1.36(2) . ?
O61 N63 1.31(2) . ?
O62 N63 1.274(18) . ?
O64 N63 1.22(2) . ?
N53 O54 1.200(19) . ?
N53 O51 1.269(18) . ?
N53 O52 1.28(2) . ?
O41 N43 1.290(15) . ?
O44 N43 1.238(17) . ?
N43 O42 1.279(19) . ?
